data_7027695
loop_
_publ_author_name
'Gr\"uner, Bohum\'ir'
'Teixidor, Francesc'
'Vi\~nas, Clara'
'Sillanp\"a\"a, Reijo'
'Kivek\"as, Raikko'
'\<St\'ibr, Bohumil'

_publ_section_title
;
 Ferratricarbollide design for molecular assemblies: complexes
 [9,9&#x2032;-(ButHN)2-commo-2,2&#x2032;-M-closo-1,7,9-(C3B8H10)-1&#x2032;,7&#x2032;,9&#x2032;-(C3B8H10)]
 (where M&#x2005;=&#x2005;Fe or Ru), the first examples of double-cluster
 metallatricarbollides&#x200A;&#x2020;
;
_journal_issue 19
_journal_name_full 'Journal of the Chemical Society, Dalton Transactions'
_journal_page_first 3337
_journal_paper_doi 10.1039/a905606h
_journal_year 1999
_chemical_formula_moiety 'C14 H40 B16 N2 Ru'
_chemical_formula_sum 'C14 H40 B16 N2 Ru'
_chemical_formula_weight 510.51
_chemical_name_systematic
; 
 ? 
;
_space_group_IT_number 19
_symmetry_cell_setting orthorhombic
_symmetry_space_group_name_Hall 'P 2ac 2ab'
_symmetry_space_group_name_H-M 'P 21 21 21'
_atom_sites_solution_hydrogens geom
_atom_sites_solution_primary direct
_atom_sites_solution_secondary difmap
_audit_creation_method SHELXL-97
_cell_angle_alpha 90.00
_cell_angle_beta 90.00
_cell_angle_gamma 90.00
_cell_formula_units_Z 4
_cell_length_a 11.846(2)
_cell_length_b 19.816(2)
_cell_length_c 11.089(2)
_cell_measurement_reflns_used 25
_cell_measurement_temperature 294(2)
_cell_measurement_theta_max 20.58
_cell_measurement_theta_min 17.47
_cell_volume 2603.0(7)
_computing_cell_refinement
;
MSC/AFC5S Control Program (Molecular Structure Corporation, 1995)
;
_computing_data_collection
;
MSC/AFC5S Control Program (Molecular Structure Corporation, 1995)
;
_computing_data_reduction
;
TEXSAN (Molecular Structure Corporation, 1989)
;
_computing_molecular_graphics 'ORTEP II (Johnson, 1976)'
_computing_publication_material 'SHELXS-97 (Sheldrick, 1990)'
_computing_structure_refinement 'SHELXL-97 (Sheldrick, 1997)'
_computing_structure_solution 'SHELXS-97 (Sheldrick, 1990)'
_diffrn_ambient_temperature 294(2)
_diffrn_measured_fraction_theta_full 1.000
_diffrn_measured_fraction_theta_max 1.000
_diffrn_measurement_device_type 'Rigaku AFC5S'
_diffrn_measurement_method \w--2\q
_diffrn_radiation_monochromator graphite
_diffrn_radiation_source 'fine-focus sealed tube'
_diffrn_radiation_type MoK\a
_diffrn_radiation_wavelength 0.71069
_diffrn_reflns_av_R_equivalents 0.0000
_diffrn_reflns_av_sigmaI/netI 0.0265
_diffrn_reflns_limit_h_max 14
_diffrn_reflns_limit_h_min 0
_diffrn_reflns_limit_k_max 23
_diffrn_reflns_limit_k_min 0
_diffrn_reflns_limit_l_max 13
_diffrn_reflns_limit_l_min 0
_diffrn_reflns_number 2608
_diffrn_reflns_theta_full 25.01
_diffrn_reflns_theta_max 25.01
_diffrn_reflns_theta_min 2.00
_diffrn_standards_decay_% 0.0
_diffrn_standards_interval_count 150
_diffrn_standards_number 3
_exptl_absorpt_coefficient_mu 0.610
_exptl_absorpt_correction_T_max 0.8981
_exptl_absorpt_correction_T_min 0.8287
_exptl_absorpt_correction_type 'psi-scan (North, Phillips & Mathews 1968)'
_exptl_crystal_colour 'pale yellow'
_exptl_crystal_density_diffrn 1.303
_exptl_crystal_density_meas ?
_exptl_crystal_density_method 'not measured'
_exptl_crystal_description prism
_exptl_crystal_F_000 1048
_exptl_crystal_size_max 0.32
_exptl_crystal_size_mid 0.24
_exptl_crystal_size_min 0.18
_refine_diff_density_max 0.462
_refine_diff_density_min -0.409
_refine_diff_density_rms 0.067
_refine_ls_abs_structure_details 'Flack H D (1983), Acta Cryst. A39, 876-881'
_refine_ls_abs_structure_Flack -0.13(5)
_refine_ls_extinction_method none
_refine_ls_goodness_of_fit_ref 1.041
_refine_ls_hydrogen_treatment constr
_refine_ls_matrix_type full
_refine_ls_number_parameters 310
_refine_ls_number_reflns 2608
_refine_ls_number_restraints 6
_refine_ls_restrained_S_all 1.040
_refine_ls_R_factor_all 0.0396
_refine_ls_R_factor_gt 0.0302
_refine_ls_shift/su_max 0.000
_refine_ls_shift/su_mean 0.000
_refine_ls_structure_factor_coef Fsqd
_refine_ls_weighting_details 'w=1/[\s^2^(Fo^2^)+(0.0517P)^2^+0.5601P] where P=(Fo^2^+2Fc^2^)/3'
_refine_ls_weighting_scheme calc
_refine_ls_wR_factor_gt 0.0762
_refine_ls_wR_factor_ref 0.0813
_reflns_number_gt 2335
_reflns_number_total 2608
_reflns_threshold_expression >2sigma(I)
_cod_data_source_file 905606hsup1.cif
_cod_data_source_block compound_3
_cod_depositor_comments
;
The following automatic conversions were performed:

'_exptl_crystal_density_meas' value 'not measured' was changed to '?'
- the value is perceived as not measured.

Automatic conversion script
Id: cif_fix_values 3008 2015-01-20 13:52:24Z robertas 

The following automatic conversions were performed:

'_refine_ls_weighting_scheme' value 'calc
w=1/[\s^2^(Fo^2^)+(0.0517P)^2^+0.5601P] where P=(Fo^2^+2Fc^2^)/3' was
changed to 'calc'. New tag '_refine_ls_weighting_details' was
created. The value of the new tag was set to
'w=1/[\s^2^(Fo^2^)+(0.0517P)^2^+0.5601P] where P=(Fo^2^+2Fc^2^)/3'.

Automatic conversion script
Id: cif_fix_values 3143 2015-03-26 13:38:13Z robertas 
;
_cod_original_sg_symbol_H-M 'P 2(1) 2(1) 2(1)'
_cod_database_code 7027695

loop_
_symmetry_equiv_pos_as_xyz
'x, y, z'
'-x+1/2, -y, z+1/2'
'x+1/2, -y+1/2, -z'
'-x, y+1/2, -z+1/2'

loop_
_atom_site_label
_atom_site_type_symbol
_atom_site_fract_x
_atom_site_fract_y
_atom_site_fract_z
_atom_site_U_iso_or_equiv
_atom_site_adp_type
_atom_site_occupancy
_atom_site_calc_flag
_atom_site_refinement_flags
N N -0.1475(3) 1.0013(2) 0.1255(4) 0.0442(10) Uani 1 d D
H0 H -0.1982(9) 0.9739(10) 0.092(3) 0.053 Uiso 1 d D
C1 C 0.1826(4) 0.9805(3) 0.2082(5) 0.0443(13) Uani 1 d .
H1 H 0.2492 1.0139 0.2431 0.053 Uiso 1 calc R
Ru2 Ru 0.25539(3) 0.880911(15) 0.17587(3) 0.02921(12) Uani 1 d .
B3 B 0.1808(5) 0.9552(3) 0.0571(5) 0.0402(14) Uani 1 d .
H3 H 0.2451 0.9689 -0.0101 0.048 Uiso 1 calc R
B4 B 0.0824(5) 1.0156(3) 0.1142(6) 0.0384(13) Uani 1 d .
H4 H 0.0843 1.0687 0.0850 0.046 Uiso 1 calc R
B5 B 0.0472(5) 0.9920(3) 0.2641(5) 0.0397(13) Uani 1 d .
H5 H 0.0255 1.0297 0.3331 0.048 Uiso 1 calc R
B6 B 0.1241(5) 0.9186(3) 0.2959(5) 0.0331(12) Uani 1 d .
H6 H 0.1509 0.9096 0.3894 0.040 Uiso 1 calc R
C7 C 0.1056(4) 0.8804(3) 0.0573(5) 0.0403(13) Uani 1 d .
H7 H 0.1179 0.8433 -0.0154 0.048 Uiso 1 calc R
B8 B 0.0353(5) 0.9522(3) 0.0184(6) 0.0426(13) Uani 1 d .
H8 H 0.0063 0.9640 -0.0735 0.051 Uiso 1 calc R
C9 C -0.0404(4) 0.9721(2) 0.1479(4) 0.0368(11) Uani 1 d D
B10 B -0.0188(5) 0.9122(3) 0.2606(5) 0.0380(13) Uani 1 d .
H10 H -0.0830 0.8975 0.3273 0.046 Uiso 1 calc R
B11 B 0.0795(5) 0.8516(3) 0.2010(6) 0.0410(13) Uani 1 d .
H11 H 0.0769 0.7981 0.2275 0.049 Uiso 1 calc R
B12 B -0.0287(5) 0.8877(3) 0.1076(6) 0.0403(14) Uani 1 d .
H12 H -0.1000 0.8575 0.0741 0.048 Uiso 1 calc R
C13 C -0.2044(4) 1.0550(3) 0.1952(5) 0.0441(12) Uani 1 d D
C14 C -0.3144(5) 1.0677(3) 0.1277(6) 0.0650(18) Uani 1 d .
H14A H -0.2979 1.0813 0.0465 0.098 Uiso 1 calc R
H14B H -0.3561 1.1027 0.1675 0.098 Uiso 1 calc R
H14C H -0.3585 1.0270 0.1265 0.098 Uiso 1 calc R
C15 C -0.2340(5) 1.0311(3) 0.3235(5) 0.0672(16) Uani 1 d .
H15A H -0.2756 0.9896 0.3191 0.101 Uiso 1 calc R
H15B H -0.2791 1.0648 0.3629 0.101 Uiso 1 calc R
H15C H -0.1658 1.0241 0.3685 0.101 Uiso 1 calc R
C16 C -0.1358(5) 1.1198(3) 0.1989(6) 0.0652(17) Uani 1 d .
H16A H -0.0677 1.1124 0.2439 0.098 Uiso 1 calc R
H16B H -0.1793 1.1547 0.2370 0.098 Uiso 1 calc R
H16C H -0.1171 1.1333 0.1182 0.098 Uiso 1 calc R
N' N 0.6584(3) 0.7578(2) 0.2048(4) 0.0446(11) Uani 1 d D
H0' H 0.7116(8) 0.7811(12) 0.166(2) 0.053 Uiso 1 d D
C1' C 0.3255(4) 0.7878(2) 0.2534(4) 0.0373(12) Uani 1 d .
H1' H 0.2574 0.7585 0.2959 0.045 Uiso 1 calc R
B3' B 0.3361(5) 0.7934(3) 0.0969(5) 0.0354(12) Uani 1 d .
H3' H 0.2760 0.7711 0.0328 0.042 Uiso 1 calc R
B4' B 0.4312(4) 0.7425(3) 0.1843(5) 0.0361(12) Uani 1 d .
H4' H 0.4312 0.6872 0.1774 0.043 Uiso 1 calc R
B5' B 0.4554(5) 0.7854(3) 0.3222(5) 0.0375(12) Uani 1 d .
H5' H 0.4720 0.7578 0.4065 0.045 Uiso 1 calc R
B6' B 0.3760(4) 0.8609(3) 0.3181(5) 0.0343(12) Uani 1 d .
H6' H 0.3416 0.8818 0.4023 0.041 Uiso 1 calc R
C7' C 0.4121(4) 0.8671(3) 0.0719(5) 0.0378(13) Uani 1 d .
H7' H 0.4047 0.8936 -0.0148 0.045 Uiso 1 calc R
B8' B 0.4851(5) 0.7926(3) 0.0699(5) 0.0382(13) Uani 1 d .
H8' H 0.5205 0.7699 -0.0124 0.046 Uiso 1 calc R
C9' C 0.5508(4) 0.7899(2) 0.2078(4) 0.0346(11) Uani 1 d D
B10' B 0.5226(5) 0.8638(3) 0.2926(5) 0.0400(14) Uani 1 d .
H10' H 0.5819 0.8874 0.3563 0.048 Uiso 1 calc R
B11' B 0.4299(4) 0.9132(3) 0.2030(6) 0.0406(14) Uani 1 d .
H11' H 0.4321 0.9686 0.2073 0.049 Uiso 1 calc R
B12' B 0.5436(5) 0.8668(3) 0.1362(6) 0.0398(15) Uani 1 d .
H12' H 0.6178 0.8922 0.0977 0.048 Uiso 1 calc R
C13' C 0.7111(4) 0.7191(3) 0.3050(5) 0.0436(12) Uani 1 d D
C14' C 0.8282(5) 0.6995(4) 0.2540(6) 0.0668(19) Uani 1 d .
H14D H 0.8186 0.6694 0.1869 0.100 Uiso 1 calc R
H14E H 0.8716 0.6775 0.3157 0.100 Uiso 1 calc R
H14F H 0.8671 0.7393 0.2277 0.100 Uiso 1 calc R
C15' C 0.6453(5) 0.6537(3) 0.3298(6) 0.0612(16) Uani 1 d .
H15D H 0.5739 0.6645 0.3659 0.092 Uiso 1 calc R
H15E H 0.6880 0.6256 0.3836 0.092 Uiso 1 calc R
H15F H 0.6330 0.6302 0.2553 0.092 Uiso 1 calc R
C16' C 0.7291(5) 0.7599(4) 0.4194(5) 0.0715(18) Uani 1 d .
H16D H 0.7634 0.8023 0.3995 0.107 Uiso 1 calc R
H16E H 0.7777 0.7353 0.4731 0.107 Uiso 1 calc R
H16F H 0.6577 0.7677 0.4579 0.107 Uiso 1 calc R

loop_
_atom_site_aniso_label
_atom_site_aniso_U_11
_atom_site_aniso_U_22
_atom_site_aniso_U_33
_atom_site_aniso_U_23
_atom_site_aniso_U_13
_atom_site_aniso_U_12
N 0.033(2) 0.052(3) 0.047(3) -0.011(2) -0.004(2) 0.0062(19)
C1 0.049(3) 0.036(3) 0.048(3) -0.005(2) -0.001(3) -0.002(2)
Ru2 0.03022(18) 0.02874(18) 0.02869(18) -0.00033(13) -0.00035(19) -0.00197(17)
B3 0.041(3) 0.047(3) 0.033(3) 0.012(3) 0.003(3) 0.009(3)
B4 0.040(3) 0.031(3) 0.044(3) 0.006(3) 0.003(3) -0.001(2)
B5 0.042(3) 0.037(3) 0.040(3) -0.006(3) 0.001(3) 0.006(3)
B6 0.037(3) 0.030(3) 0.032(3) -0.002(2) 0.003(2) 0.002(2)
C7 0.034(2) 0.045(3) 0.042(3) -0.009(3) -0.007(2) 0.012(3)
B8 0.037(3) 0.056(4) 0.034(3) -0.001(3) -0.001(3) 0.007(3)
C9 0.037(2) 0.036(3) 0.038(3) -0.002(2) 0.004(2) 0.000(2)
B10 0.041(3) 0.037(3) 0.036(3) 0.009(3) 0.007(3) 0.002(3)
B11 0.038(3) 0.037(3) 0.048(4) -0.001(3) 0.005(3) -0.001(2)
B12 0.033(3) 0.035(3) 0.053(4) -0.009(3) 0.000(3) -0.002(3)
C13 0.042(2) 0.046(3) 0.045(3) -0.004(2) 0.002(2) 0.010(2)
C14 0.053(3) 0.067(4) 0.075(4) -0.013(4) -0.004(3) 0.022(3)
C15 0.065(4) 0.074(4) 0.063(4) -0.001(3) 0.023(4) 0.007(3)
C16 0.060(3) 0.052(4) 0.084(5) -0.004(3) -0.005(3) 0.014(3)
N' 0.039(2) 0.052(3) 0.042(3) 0.013(2) 0.006(2) 0.012(2)
C1' 0.040(3) 0.034(3) 0.038(3) 0.002(2) -0.001(2) -0.006(2)
B3' 0.037(3) 0.038(3) 0.031(3) -0.005(2) 0.000(2) 0.001(2)
B4' 0.034(3) 0.039(3) 0.036(3) 0.001(3) 0.001(3) -0.002(2)
B5' 0.037(3) 0.045(3) 0.030(3) 0.004(3) 0.003(3) 0.006(2)
B6' 0.036(3) 0.035(3) 0.032(3) -0.009(2) -0.003(3) 0.003(2)
C7' 0.038(2) 0.040(3) 0.035(3) 0.003(2) 0.005(2) 0.006(2)
B8' 0.036(3) 0.047(3) 0.032(3) 0.001(2) 0.004(2) 0.004(3)
C9' 0.032(2) 0.038(3) 0.033(3) 0.003(2) -0.001(2) 0.001(2)
B10' 0.033(3) 0.048(4) 0.039(3) -0.008(3) -0.005(2) -0.001(2)
B11' 0.035(3) 0.031(3) 0.056(4) -0.007(3) -0.005(3) 0.002(2)
B12' 0.034(3) 0.039(4) 0.047(3) 0.012(3) 0.002(3) -0.003(2)
C13' 0.042(3) 0.049(3) 0.039(3) 0.009(2) -0.002(2) 0.011(2)
C14' 0.045(3) 0.092(5) 0.064(4) 0.024(4) 0.007(3) 0.023(3)
C15' 0.060(3) 0.057(4) 0.067(4) 0.026(3) 0.006(3) 0.013(3)
C16' 0.070(4) 0.088(4) 0.057(3) -0.003(3) -0.019(3) 0.022(4)

loop_
_atom_type_symbol
_atom_type_description
_atom_type_scat_dispersion_real
_atom_type_scat_dispersion_imag
_atom_type_scat_source
C C 0.0033 0.0016 'International Tables Vol C Tables 4.2.6.8 and 6.1.1.4'
H H 0.0000 0.0000 'International Tables Vol C Tables 4.2.6.8 and 6.1.1.4'
B B 0.0013 0.0007 'International Tables Vol C Tables 4.2.6.8 and 6.1.1.4'
N N 0.0061 0.0033 'International Tables Vol C Tables 4.2.6.8 and 6.1.1.4'
Ru Ru -1.2594 0.8363 'International Tables Vol C Tables 4.2.6.8 and 6.1.1.4'

loop_
_geom_angle_atom_site_label_1
_geom_angle_atom_site_label_2
_geom_angle_atom_site_label_3
_geom_angle
C9 N C13 127.6(4)
C9 N H0 115.4(10)
C13 N H0 110.4(10)
B6 C1 B4 110.7(4)
B6 C1 B5 61.1(3)
B4 C1 B5 61.7(3)
B6 C1 B3 109.5(4)
B4 C1 B3 61.9(3)
B5 C1 B3 111.6(4)
B6 C1 Ru2 66.8(2)
B4 C1 Ru2 122.5(3)
B5 C1 Ru2 122.9(3)
B3 C1 Ru2 65.7(2)
B6 C1 H1 121.5
B4 C1 H1 117.5
B5 C1 H1 117.3
B3 C1 H1 121.2
Ru2 C1 H1 108.6
B3 Ru2 B6' 146.9(2)
B3 Ru2 B3' 118.6(2)
B6' Ru2 B3' 81.8(2)
B3 Ru2 B6 81.2(2)
B6' Ru2 B6 95.1(2)
B3' Ru2 B6 146.8(2)
B3 Ru2 B11 82.5(2)
B6' Ru2 B11 119.3(2)
B3' Ru2 B11 105.1(2)
B6 Ru2 B11 48.1(2)
B3 Ru2 C1 47.5(2)
B6' Ru2 C1 107.8(2)
B3' Ru2 C1 164.7(2)
B6 Ru2 C1 46.17(19)
B11 Ru2 C1 80.9(2)
B3 Ru2 B11' 105.7(2)
B6' Ru2 B11' 47.8(2)
B3' Ru2 B11' 82.6(2)
B6 Ru2 B11' 119.4(2)
B11 Ru2 B11' 164.7(2)
C1 Ru2 B11' 95.0(2)
B3 Ru2 C1' 164.4(2)
B6' Ru2 C1' 46.55(19)
B3' Ru2 C1' 47.08(19)
B6 Ru2 C1' 108.6(2)
B11 Ru2 C1' 95.0(2)
C1 Ru2 C1' 147.53(19)
B11' Ru2 C1' 80.5(2)
B3 Ru2 C7' 96.3(2)
B6' Ru2 C7' 78.6(2)
B3' Ru2 C7' 46.9(2)
B6 Ru2 C7' 164.6(2)
B11 Ru2 C7' 147.0(2)
C1 Ru2 C7' 122.1(2)
B11' Ru2 C7' 46.4(2)
C1' Ru2 C7' 77.4(2)
B3 Ru2 C7 46.6(2)
B6' Ru2 C7 164.4(2)
B3' Ru2 C7 96.3(2)
B6 Ru2 C7 77.98(19)
B11 Ru2 C7 46.1(2)
C1 Ru2 C7 77.6(2)
B11' Ru2 C7 147.5(2)
C1' Ru2 C7 122.2(2)
C7' Ru2 C7 111.42(18)
C7 B3 C1 104.5(4)
C7 B3 B8 58.2(3)
C1 B3 B8 104.6(4)
C7 B3 B4 103.8(4)
C1 B3 B4 58.4(3)
B8 B3 B4 58.3(3)
C7 B3 Ru2 68.1(3)
C1 B3 Ru2 66.8(2)
B8 B3 Ru2 121.4(4)
B4 B3 Ru2 120.4(3)
C7 B3 H3 124.7
C1 B3 H3 124.8
B8 B3 H3 121.0
B4 B3 H3 121.7
Ru2 B3 H3 107.3
C1 B4 C9 104.3(4)
C1 B4 B8 107.3(4)
C9 B4 B8 60.2(3)
C1 B4 B5 59.4(3)
C9 B4 B5 58.0(3)
B8 B4 B5 107.9(4)
C1 B4 B3 59.7(3)
C9 B4 B3 106.9(4)
B8 B4 B3 60.5(3)
B5 B4 B3 107.9(4)
C1 B4 H4 123.3
C9 B4 H4 123.8
B8 B4 H4 121.1
B5 B4 H4 122.2
B3 B4 H4 121.5
C9 B5 C1 105.2(4)
C9 B5 B6 106.1(4)
C1 B5 B6 58.7(3)
C9 B5 B10 60.4(3)
C1 B5 B10 106.4(4)
B6 B5 B10 59.4(3)
C9 B5 B4 59.7(3)
C1 B5 B4 58.9(3)
B6 B5 B4 106.5(4)
B10 B5 B4 108.6(4)
C9 B5 H5 122.9
C1 B5 H5 123.6
B6 B5 H5 123.0
B10 B5 H5 121.4
B4 B5 H5 121.8
C1 B6 B10 108.6(4)
C1 B6 B5 60.1(3)
B10 B6 B5 60.7(3)
C1 B6 B11 108.7(4)
B10 B6 B11 61.5(3)
B5 B6 B11 110.3(4)
C1 B6 Ru2 67.0(2)
B10 B6 Ru2 122.1(3)
B5 B6 Ru2 122.2(3)
B11 B6 Ru2 66.0(2)
C1 B6 H6 122.5
B10 B6 H6 118.7
B5 B6 H6 118.4
B11 B6 H6 121.5
Ru2 B6 H6 108.3
B12 C7 B8 63.4(3)
B12 C7 B11 63.6(3)
B8 C7 B11 115.1(4)
B12 C7 B3 114.2(4)
B8 C7 B3 62.3(3)
B11 C7 B3 112.2(4)
B12 C7 Ru2 124.0(3)
B8 C7 Ru2 122.6(4)
B11 C7 Ru2 66.1(2)
B3 C7 Ru2 65.3(2)
B12 C7 H7 115.1
B8 C7 H7 115.9
B11 C7 H7 118.8
B3 C7 H7 120.1
Ru2 C7 H7 109.4
C7 B8 B4 107.0(4)
C7 B8 C9 103.4(4)
B4 B8 C9 59.7(3)
C7 B8 B3 59.5(3)
B4 B8 B3 61.1(3)
C9 B8 B3 107.0(4)
C7 B8 B12 57.9(3)
B4 B8 B12 108.3(4)
C9 B8 B12 59.0(3)
B3 B8 B12 107.5(4)
C7 B8 H8 124.3
B4 B8 H8 120.9
C9 B8 H8 123.8
B3 B8 H8 121.3
B12 B8 H8 122.2
N C9 B5 125.8(4)
N C9 B4 120.8(4)
B5 C9 B4 62.3(3)
N C9 B12 114.8(4)
B5 C9 B12 111.7(4)
B4 C9 B12 110.9(4)
N C9 B8 114.2(4)
B5 C9 B8 111.4(4)
B4 C9 B8 60.1(3)
B12 C9 B8 61.9(3)
N C9 B10 122.4(4)
B5 C9 B10 61.7(3)
B4 C9 B10 111.8(4)
B12 C9 B10 61.1(3)
B8 C9 B10 111.2(4)
B6 B10 C9 104.7(4)
B6 B10 B5 59.9(3)
C9 B10 B5 58.0(3)
B6 B10 B12 107.5(4)
C9 B10 B12 59.3(3)
B5 B10 B12 107.2(4)
B6 B10 B11 60.2(3)
C9 B10 B11 106.7(4)
B5 B10 B11 108.7(4)
B12 B10 B11 60.5(3)
B6 B10 H10 122.7
C9 B10 H10 124.1
B5 B10 H10 121.9
B12 B10 H10 121.7
B11 B10 H10 121.1
C7 B11 B6 104.3(4)
C7 B11 B12 57.5(3)
B6 B11 B12 104.8(4)
C7 B11 B10 103.6(4)
B6 B11 B10 58.3(3)
B12 B11 B10 58.9(3)
C7 B11 Ru2 67.8(2)
B6 B11 Ru2 65.9(3)
B12 B11 Ru2 120.1(4)
B10 B11 Ru2 119.2(4)
C7 B11 H11 124.9
B6 B11 H11 124.8
B12 B11 H11 121.2
B10 B11 H11 121.8
Ru2 B11 H11 108.6
C7 B12 C9 104.0(4)
C7 B12 B10 106.1(4)
C9 B12 B10 59.6(3)
C7 B12 B8 58.7(3)
C9 B12 B8 59.1(3)
B10 B12 B8 107.9(4)
C7 B12 B11 59.0(3)
C9 B12 B11 107.0(4)
B10 B12 B11 60.6(4)
B8 B12 B11 107.6(4)
C7 B12 H12 124.3
C9 B12 H12 123.4
B10 B12 H12 121.6
B8 B12 H12 121.9
B11 B12 H12 121.6
N C13 C16 112.2(4)
N C13 C14 104.6(4)
C16 C13 C14 109.3(5)
N C13 C15 111.5(5)
C16 C13 C15 110.9(5)
C14 C13 C15 108.1(5)
C13 C14 H14A 109.5
C13 C14 H14B 109.5
H14A C14 H14B 109.5
C13 C14 H14C 109.5
H14A C14 H14C 109.5
H14B C14 H14C 109.5
C13 C15 H15A 109.5
C13 C15 H15B 109.5
H15A C15 H15B 109.5
C13 C15 H15C 109.5
H15A C15 H15C 109.5
H15B C15 H15C 109.5
C13 C16 H16A 109.5
C13 C16 H16B 109.5
H16A C16 H16B 109.5
C13 C16 H16C 109.5
H16A C16 H16C 109.5
H16B C16 H16C 109.5
C9' N' C13' 126.1(4)
C9' N' H0' 114.3(10)
C13' N' H0' 109.1(10)
B5' C1' B4' 62.1(3)
B5' C1' B6' 61.8(3)
B4' C1' B6' 111.8(4)
B5' C1' B3' 112.3(4)
B4' C1' B3' 62.5(3)
B6' C1' B3' 109.6(4)
B5' C1' Ru2 122.4(3)
B4' C1' Ru2 122.6(3)
B6' C1' Ru2 65.7(2)
B3' C1' Ru2 65.4(3)
B5' C1' H1' 116.9
B4' C1' H1' 116.7
B6' C1' H1' 121.3
B3' C1' H1' 120.9
Ru2 C1' H1' 109.4
C7' B3' C1' 104.5(4)
C7' B3' B8' 58.0(3)
C1' B3' B8' 103.7(4)
C7' B3' B4' 103.5(4)
C1' B3' B4' 58.1(3)
B8' B3' B4' 57.8(3)
C7' B3' Ru2 67.7(2)
C1' B3' Ru2 67.5(3)
B8' B3' Ru2 120.7(4)
B4' B3' Ru2 120.6(3)
C7' B3' H3' 124.8
C1' B3' H3' 124.8
B8' B3' H3' 121.8
B4' B3' H3' 121.9
Ru2 B3' H3' 107.3
C1' B4' C9' 104.3(4)
C1' B4' B8' 107.2(4)
C9' B4' B8' 59.6(3)
C1' B4' B5' 58.9(3)
C9' B4' B5' 58.3(3)
B8' B4' B5' 107.3(4)
C1' B4' B3' 59.4(3)
C9' B4' B3' 107.0(4)
B8' B4' B3' 60.9(3)
B5' B4' B3' 107.3(4)
C1' B4' H4' 123.5
C9' B4' H4' 123.7
B8' B4' H4' 121.3
B5' B4' H4' 122.6
B3' B4' H4' 121.5
C9' B5' C1' 105.2(4)
C9' B5' B6' 106.8(4)
C1' B5' B6' 59.3(3)
C9' B5' B4' 59.3(3)
C1' B5' B4' 59.0(3)
B6' B5' B4' 107.3(4)
C9' B5' B10' 61.2(3)
C1' B5' B10' 107.2(4)
B6' B5' B10' 59.5(3)
B4' B5' B10' 109.4(4)
C9' B5' H5' 122.7
C1' B5' H5' 123.5
B6' B5' H5' 122.5
B4' B5' H5' 121.6
B10' B5' H5' 120.7
C1' B6' B10' 107.6(4)
C1' B6' B11' 108.6(4)
B10' B6' B11' 60.5(3)
C1' B6' B5' 58.9(3)
B10' B6' B5' 60.5(3)
B11' B6' B5' 108.9(4)
C1' B6' Ru2 67.8(2)
B10' B6' Ru2 121.9(4)
B11' B6' Ru2 66.7(3)
B5' B6' Ru2 121.7(3)
C1' B6' H6' 122.7
B10' B6' H6' 119.3
B11' B6' H6' 121.9
B5' B6' H6' 119.5
Ru2 B6' H6' 107.8
B8' C7' B12' 62.8(3)
B8' C7' B11' 113.9(4)
B12' C7' B11' 62.7(3)
B8' C7' B3' 62.6(3)
B12' C7' B3' 113.7(4)
B11' C7' B3' 111.9(4)
B8' C7' Ru2 122.7(3)
B12' C7' Ru2 123.3(3)
B11' C7' Ru2 66.2(2)
B3' C7' Ru2 65.4(2)
B8' C7' H7' 116.2
B12' C7' H7' 116.0
B11' C7' H7' 119.5
B3' C7' H7' 120.0
Ru2 C7' H7' 109.3
C7' B8' C9' 104.1(4)
C7' B8' B4' 107.3(4)
C9' B8' B4' 59.8(3)
C7' B8' B12' 58.6(3)
C9' B8' B12' 58.8(3)
B4' B8' B12' 108.3(4)
C7' B8' B3' 59.4(3)
C9' B8' B3' 107.3(4)
B4' B8' B3' 61.3(3)
B12' B8' B3' 107.8(4)
C7' B8' H8' 123.8
C9' B8' H8' 123.6
B4' B8' H8' 120.9
B12' B8' H8' 122.1
B3' B8' H8' 121.2
N' C9' B5' 126.0(4)
N' C9' B8' 113.5(4)
B5' C9' B8' 111.4(3)
N' C9' B4' 119.3(4)
B5' C9' B4' 62.4(3)
B8' C9' B4' 60.5(3)
N' C9' B12' 115.4(4)
B5' C9' B12' 111.0(4)
B8' C9' B12' 62.5(3)
B4' C9' B12' 111.8(4)
N' C9' B10' 123.4(4)
B5' C9' B10' 61.5(3)
B8' C9' B10' 111.2(4)
B4' C9' B10' 112.1(4)
B12' C9' B10' 60.2(3)
B12' B10' B6' 107.4(4)
B12' B10' C9' 58.4(3)
B6' B10' C9' 104.1(4)
B12' B10' B11' 61.0(3)
B6' B10' B11' 59.8(3)
C9' B10' B11' 106.0(4)
B12' B10' B5' 106.0(4)
B6' B10' B5' 60.0(3)
C9' B10' B5' 57.3(3)
B11' B10' B5' 107.9(4)
B12' B10' H10' 122.1
B6' B10' H10' 122.7
C9' B10' H10' 124.9
B11' B10' H10' 121.3
B5' B10' H10' 122.6
C7' B11' B6' 104.7(4)
C7' B11' B10' 104.7(4)
B6' B11' B10' 59.7(3)
C7' B11' B12' 58.2(3)
B6' B11' B12' 105.7(4)
B10' B11' B12' 58.9(3)
C7' B11' Ru2 67.3(2)
B6' B11' Ru2 65.5(3)
B10' B11' Ru2 120.1(4)
B12' B11' Ru2 120.3(4)
C7' B11' H11' 124.6
B6' B11' H11' 124.3
B10' B11' H11' 120.7
B12' B11' H11' 120.9
Ru2 B11' H11' 108.7
C7' B12' C9' 103.9(4)
C7' B12' B10' 106.5(4)
C9' B12' B10' 61.3(3)
C7' B12' B8' 58.6(3)
C9' B12' B8' 58.7(3)
B10' B12' B8' 109.0(4)
C7' B12' B11' 59.1(3)
C9' B12' B11' 107.5(4)
B10' B12' B11' 60.1(4)
B8' B12' B11' 107.6(4)
C7' B12' H12' 124.4
C9' B12' H12' 123.0
B10' B12' H12' 120.8
B8' B12' H12' 121.9
B11' B12' H12' 121.8
N' C13' C16' 114.1(4)
N' C13' C15' 110.8(4)
C16' C13' C15' 111.7(5)
N' C13' C14' 103.5(4)
C16' C13' C14' 108.2(5)
C15' C13' C14' 107.9(5)
C13' C14' H14D 109.5
C13' C14' H14E 109.5
H14D C14' H14E 109.5
C13' C14' H14F 109.5
H14D C14' H14F 109.5
H14E C14' H14F 109.5
C13' C15' H15D 109.5
C13' C15' H15E 109.5
H15D C15' H15E 109.5
C13' C15' H15F 109.5
H15D C15' H15F 109.5
H15E C15' H15F 109.5
C13' C16' H16D 109.5
C13' C16' H16E 109.5
H16D C16' H16E 109.5
C13' C16' H16F 109.5
H16D C16' H16F 109.5
H16E C16' H16F 109.5

loop_
_geom_bond_atom_site_label_1
_geom_bond_atom_site_label_2
_geom_bond_distance
N C9 1.416(6)
N C13 1.479(6)
N H0 0.8899(11)
C1 B6 1.710(7)
C1 B4 1.727(8)
C1 B5 1.735(8)
C1 B3 1.749(8)
C1 Ru2 2.183(5)
C1 H1 1.1000
Ru2 B3 2.163(5)
Ru2 B6' 2.164(6)
Ru2 B3' 2.165(6)
Ru2 B6 2.179(5)
Ru2 B11 2.181(5)
Ru2 B11' 2.185(5)
Ru2 C1' 2.199(5)
Ru2 C7' 2.202(5)
Ru2 C7 2.208(5)
B3 C7 1.729(8)
B3 B8 1.777(8)
B3 B4 1.788(8)
B3 H3 1.1000
B4 C9 1.731(7)
B4 B8 1.737(9)
B4 B5 1.776(8)
B4 H4 1.1000
B5 C9 1.700(7)
B5 B6 1.752(8)
B5 B10 1.765(8)
B5 H5 1.1000
B6 B10 1.742(8)
B6 B11 1.776(8)
B6 H6 1.1000
C7 B12 1.693(7)
C7 B8 1.706(8)
C7 B11 1.720(8)
C7 H7 1.1000
B8 C9 1.738(8)
B8 B12 1.786(9)
B8 H8 1.1000
C9 B12 1.737(8)
C9 B10 1.743(7)
B10 B12 1.768(8)
B10 B11 1.799(8)
B10 H10 1.1000
B11 B12 1.797(8)
B11 H11 1.1000
B12 H12 1.1000
C13 C16 1.520(8)
C13 C14 1.524(8)
C13 C15 1.540(7)
C14 H14A 0.9600
C14 H14B 0.9600
C14 H14C 0.9600
C15 H15A 0.9600
C15 H15B 0.9600
C15 H15C 0.9600
C16 H16A 0.9600
C16 H16B 0.9600
C16 H16C 0.9600
N' C9' 1.424(6)
N' C13' 1.487(6)
N' H0' 0.8900(11)
C1' B5' 1.718(7)
C1' B4' 1.719(7)
C1' B6' 1.725(7)
C1' B3' 1.743(7)
C1' H1' 1.1000
B3' C7' 1.737(8)
B3' B8' 1.790(8)
B3' B4' 1.796(8)
B3' H3' 1.1000
B4' C9' 1.720(7)
B4' B8' 1.733(8)
B4' B5' 1.773(8)
B4' H4' 1.1000
B5' C9' 1.702(7)
B5' B6' 1.769(7)
B5' B10' 1.777(8)
B5' H5' 1.1000
B6' B10' 1.761(7)
B6' B11' 1.763(9)
B6' H6' 1.1000
C7' B8' 1.711(7)
C7' B12' 1.712(7)
C7' B11' 1.730(8)
C7' H7' 1.1000
B8' C9' 1.717(7)
B8' B12' 1.783(8)
B8' H8' 1.1000
C9' B12' 1.720(7)
C9' B10' 1.772(7)
B10' B12' 1.753(8)
B10' B11' 1.775(8)
B10' H10' 1.1000
B11' B12' 1.791(8)
B11' H11' 1.1000
B12' H12' 1.1000
C13' C16' 1.519(8)
C13' C15' 1.537(8)
C13' C14' 1.548(7)
C14' H14D 0.9600
C14' H14E 0.9600
C14' H14F 0.9600
C15' H15D 0.9600
C15' H15E 0.9600
C15' H15F 0.9600
C16' H16D 0.9600
C16' H16E 0.9600
C16' H16F 0.9600
